data_7007590
loop_
_publ_author_name
'Argent, Stephen P.'
'Adams, Harry'
'Riis-Johannessen, Thomas'
'Jeffery, John C.'
'Harding, Lindsay P.'
'Clegg, William'
'Harrington, Ross W.'
'Ward, Michael D.'

_publ_section_title
;
 Complexes of Ag(I), Hg(I) and Hg(II) with multidentate
 pyrazolyl-pyridine ligands: From mononuclear complexes to coordination
 polymers via helicates, a mesocate, a cage and a catenate.
;
_journal_issue 42
_journal_name_full 'Dalton transactions (Cambridge, England : 2003)'
_journal_page_first 4996
_journal_page_last 5013
_journal_paper_doi 10.1039/b607541j
_journal_year 2006
_chemical_formula_moiety 'C27 H27 Hg2 N7 O, C3 H7 N O, 2(Cl O4)'
_chemical_formula_sum 'C30 H34 Cl2 Hg2 N8 O10'
_chemical_formula_weight 1138.73
_chemical_name_systematic
;
?
;
_space_group_IT_number 14
_symmetry_cell_setting monoclinic
_symmetry_space_group_name_Hall '-P 2ybc'
_symmetry_space_group_name_H-M 'P 1 21/c 1'
_atom_sites_solution_hydrogens geom
_atom_sites_solution_primary direct
_atom_sites_solution_secondary difmap
_audit_creation_method SHELXL-97
_cell_angle_alpha 90.00
_cell_angle_beta 93.757(5)
_cell_angle_gamma 90.00
_cell_formula_units_Z 4
_cell_length_a 19.319(6)
_cell_length_b 11.656(3)
_cell_length_c 15.942(5)
_cell_measurement_reflns_used 4763
_cell_measurement_temperature 150(2)
_cell_measurement_theta_max 55.077
_cell_measurement_theta_min 4.747
_cell_volume 3582.1(18)
_computing_cell_refinement 'Bruker XSCANS'
_computing_data_collection 'Bruker XSCANS'
_computing_data_reduction 'Bruker SAINT'
_computing_molecular_graphics 'Bruker SHELXTL'
_computing_publication_material 'Bruker SHELXTL'
_computing_structure_refinement 'SHELXL-97 (Sheldrick, 1997)'
_computing_structure_solution 'SHELXS-97 (Sheldrick, 1990)'
_diffrn_ambient_temperature 150(2)
_diffrn_detector_area_resol_mean 100
_diffrn_measured_fraction_theta_full 0.996
_diffrn_measured_fraction_theta_max 0.996
_diffrn_measurement_device_type 'Bruker P4'
_diffrn_measurement_method '\w scans'
_diffrn_radiation_monochromator graphite
_diffrn_radiation_source 'fine-focus sealed tube'
_diffrn_radiation_type MoK\a
_diffrn_radiation_wavelength 0.71073
_diffrn_reflns_av_R_equivalents 0.0551
_diffrn_reflns_av_sigmaI/netI 0.0496
_diffrn_reflns_limit_h_max 22
_diffrn_reflns_limit_h_min -22
_diffrn_reflns_limit_k_max 13
_diffrn_reflns_limit_k_min -13
_diffrn_reflns_limit_l_max 18
_diffrn_reflns_limit_l_min -18
_diffrn_reflns_number 24519
_diffrn_reflns_theta_full 25.00
_diffrn_reflns_theta_max 25.00
_diffrn_reflns_theta_min 2.04
_diffrn_standards_decay_% 0
_diffrn_standards_interval_count 0
_diffrn_standards_interval_time 0
_diffrn_standards_number 0
_exptl_absorpt_coefficient_mu 8.777
_exptl_absorpt_correction_T_max 0.5786
_exptl_absorpt_correction_T_min 0.1101
_exptl_absorpt_correction_type multi-scan
_exptl_absorpt_process_details sadabs
_exptl_crystal_colour COLOURLESS
_exptl_crystal_density_diffrn 2.111
_exptl_crystal_density_method 'not measured'
_exptl_crystal_description PLATE
_exptl_crystal_F_000 2176
_exptl_crystal_size_max 0.45
_exptl_crystal_size_mid 0.15
_exptl_crystal_size_min 0.07
_refine_diff_density_max 3.198
_refine_diff_density_min -1.164
_refine_diff_density_rms 0.213
_refine_ls_extinction_method none
_refine_ls_goodness_of_fit_ref 1.043
_refine_ls_hydrogen_treatment constr
_refine_ls_matrix_type full
_refine_ls_number_parameters 473
_refine_ls_number_reflns 6273
_refine_ls_number_restraints 0
_refine_ls_restrained_S_all 1.043
_refine_ls_R_factor_all 0.0545
_refine_ls_R_factor_gt 0.0379
_refine_ls_shift/su_max 0.000
_refine_ls_shift/su_mean 0.000
_refine_ls_structure_factor_coef Fsqd
_refine_ls_weighting_details 'calc w=1/[\s^2^(Fo^2^)+(0.0623P)^2^+0.0000P] where P=(Fo^2^+2Fc^2^)/3'
_refine_ls_weighting_scheme calc
_refine_ls_wR_factor_gt 0.0939
_refine_ls_wR_factor_ref 0.1050
_reflns_number_gt 4953
_reflns_number_total 6273
_reflns_threshold_expression >2sigma(I)
_cod_data_source_file b607541j.txt
_cod_data_source_block imw278b
_cod_depositor_comments
;
The following automatic conversions were performed:
'_symmetry_cell_setting' value 'Monoclinic' changed to 'monoclinic'
according to '/home/saulius/struct/CIF-dictionaries/cif_core.dic'
dictionary named 'cif_core.dic' version 2.4.1 from 2010-06-29.

Automatic conversion script
Id: cif_fix_enum 1527 2010-12-29 10:47:43Z saulius 
;
_cod_original_cell_volume 3582.4(18)
_cod_original_sg_symbol_H-M P2(1)/c
_cod_database_code 7007590

loop_
_symmetry_equiv_pos_as_xyz
'x, y, z'
'-x, y+1/2, -z+1/2'
'-x, -y, -z'
'x, -y-1/2, z-1/2'

loop_
_atom_site_label
_atom_site_type_symbol
_atom_site_fract_x
_atom_site_fract_y
_atom_site_fract_z
_atom_site_U_iso_or_equiv
_atom_site_adp_type
_atom_site_occupancy
_atom_site_symmetry_multiplicity
_atom_site_calc_flag
_atom_site_refinement_flags
_atom_site_disorder_assembly
_atom_site_disorder_group
Hg1 Hg 0.132129(17) 0.14569(2) 0.223452(17) 0.03103(11) Uani 1 1 d . . .
Hg2 Hg 0.195767(17) 0.24995(2) 0.343945(17) 0.02806(11) Uani 1 1 d . . .
N11 N 0.0819(3) 0.1873(5) 0.0883(4) 0.0263(15) Uani 1 1 d . . .
C12 C 0.0814(4) 0.1009(5) 0.0305(4) 0.0215(16) Uani 1 1 d . . .
C13 C 0.0598(4) 0.1201(6) -0.0517(4) 0.0243(17) Uani 1 1 d . . .
H13 H 0.0604 0.0593 -0.0913 0.029 Uiso 1 1 calc R . .
C14 C 0.0373(4) 0.2274(6) -0.0772(5) 0.0291(18) Uani 1 1 d . . .
H14 H 0.0216 0.2410 -0.1341 0.035 Uiso 1 1 calc R . .
C15 C 0.0378(4) 0.3162(6) -0.0181(5) 0.0308(19) Uani 1 1 d . . .
H15 H 0.0232 0.3914 -0.0341 0.037 Uiso 1 1 calc R . .
C16 C 0.0596(4) 0.2923(6) 0.0630(5) 0.0318(19) Uani 1 1 d . . .
H16 H 0.0591 0.3521 0.1035 0.038 Uiso 1 1 calc R . .
N21 N 0.1157(3) -0.0240(4) 0.1463(3) 0.0237(14) Uani 1 1 d . . .
N22 N 0.1341(3) -0.1361(5) 0.1579(4) 0.0268(14) Uani 1 1 d . . .
C24 C 0.1328(4) -0.1917(6) 0.0837(5) 0.0311(18) Uani 1 1 d . . .
H24 H 0.1435 -0.2705 0.0762 0.037 Uiso 1 1 calc R . .
C25 C 0.1134(4) -0.1154(6) 0.0205(5) 0.0267(17) Uani 1 1 d . . .
H25 H 0.1078 -0.1296 -0.0382 0.032 Uiso 1 1 calc R . .
C26 C 0.1039(4) -0.0113(6) 0.0633(4) 0.0247(16) Uani 1 1 d . . .
C31 C 0.1412(5) -0.1836(6) 0.2429(5) 0.0331(19) Uani 1 1 d . . .
H31A H 0.1562 -0.2647 0.2401 0.040 Uiso 1 1 calc R . .
H31B H 0.0955 -0.1820 0.2676 0.040 Uiso 1 1 calc R . .
C32 C 0.1933(4) -0.1176(5) 0.2995(5) 0.0263(18) Uani 1 1 d . . .
C33 C 0.2592(5) -0.0957(6) 0.2749(5) 0.035(2) Uani 1 1 d . . .
H33 H 0.2718 -0.1194 0.2210 0.042 Uiso 1 1 calc R . .
C34 C 0.3069(5) -0.0394(6) 0.3286(5) 0.037(2) Uani 1 1 d . . .
H34 H 0.3523 -0.0249 0.3115 0.045 Uiso 1 1 calc R . .
C35 C 0.2890(5) -0.0040(6) 0.4071(5) 0.0337(19) Uani 1 1 d . . .
H35 H 0.3223 0.0346 0.4433 0.040 Uiso 1 1 calc R . .
C36 C 0.2236(4) -0.0239(6) 0.4336(4) 0.0284(18) Uani 1 1 d . . .
C37 C 0.1743(4) -0.0809(5) 0.3785(4) 0.0245(17) Uani 1 1 d . . .
H37 H 0.1287 -0.0941 0.3951 0.029 Uiso 1 1 calc R . .
C38 C 0.2019(4) 0.0129(6) 0.5172(4) 0.0279(18) Uani 1 1 d . . .
H38A H 0.1506 0.0158 0.5155 0.033 Uiso 1 1 calc R . .
H38B H 0.2177 -0.0449 0.5598 0.033 Uiso 1 1 calc R . .
N41 N 0.2250(3) 0.2166(5) 0.4888(4) 0.0247(14) Uani 1 1 d . . .
N42 N 0.2300(4) 0.1266(5) 0.5434(4) 0.0273(15) Uani 1 1 d . . .
C43 C 0.2587(4) 0.1586(6) 0.6175(5) 0.0318(19) Uani 1 1 d . . .
H43 H 0.2668 0.1104 0.6652 0.038 Uiso 1 1 calc R . .
C44 C 0.2748(4) 0.2742(6) 0.6137(5) 0.0299(18) Uani 1 1 d . . .
H44 H 0.2960 0.3211 0.6569 0.036 Uiso 1 1 calc R . .
C45 C 0.2530(4) 0.3060(6) 0.5320(5) 0.0264(17) Uani 1 1 d . . .
N51 N 0.2299(3) 0.4202(5) 0.4082(4) 0.0252(14) Uani 1 1 d . . .
C52 C 0.2564(4) 0.4172(6) 0.4879(4) 0.0247(17) Uani 1 1 d . . .
C53 C 0.2863(4) 0.5132(6) 0.5268(5) 0.0298(18) Uani 1 1 d . . .
H53 H 0.3053 0.5091 0.5832 0.036 Uiso 1 1 calc R . .
C54 C 0.2882(5) 0.6140(6) 0.4828(5) 0.036(2) Uani 1 1 d . . .
H54 H 0.3077 0.6807 0.5092 0.043 Uiso 1 1 calc R . .
C55 C 0.2619(4) 0.6189(6) 0.4005(5) 0.0318(19) Uani 1 1 d . . .
H55 H 0.2636 0.6878 0.3688 0.038 Uiso 1 1 calc R . .
C56 C 0.2325(4) 0.5188(6) 0.3651(5) 0.0274(18) Uani 1 1 d . . .
H56 H 0.2137 0.5208 0.3085 0.033 Uiso 1 1 calc R . .
O61 O 0.3253(3) 0.2529(5) 0.3138(4) 0.0417(15) Uani 1 1 d . . .
C62 C 0.3705(5) 0.3282(7) 0.3203(5) 0.037(2) Uani 1 1 d . . .
H62 H 0.3590 0.3993 0.3451 0.044 Uiso 1 1 calc R . .
N63 N 0.4335(4) 0.3154(6) 0.2948(5) 0.0462(19) Uani 1 1 d . . .
C64 C 0.4545(6) 0.2062(9) 0.2606(9) 0.080(4) Uani 1 1 d . . .
H64A H 0.4216 0.1464 0.2749 0.121 Uiso 1 1 calc R . .
H64B H 0.5010 0.1862 0.2845 0.121 Uiso 1 1 calc R . .
H64C H 0.4552 0.2122 0.1993 0.121 Uiso 1 1 calc R . .
C65 C 0.4844(6) 0.4074(9) 0.3014(8) 0.070(3) Uani 1 1 d . . .
H65A H 0.4626 0.4772 0.3216 0.105 Uiso 1 1 calc R . .
H65B H 0.5019 0.4219 0.2461 0.105 Uiso 1 1 calc R . .
H65C H 0.5230 0.3851 0.3410 0.105 Uiso 1 1 calc R . .
O71 O 0.4293(4) 0.4025(6) 0.5024(6) 0.085(3) Uani 1 1 d . . .
C72 C 0.4833(6) 0.3536(8) 0.5262(7) 0.061(3) Uani 1 1 d . . .
H72 H 0.5215 0.4013 0.5431 0.074 Uiso 1 1 calc R . .
N73 N 0.4941(4) 0.2404(6) 0.5311(5) 0.045(2) Uani 1 1 d . . .
C74 C 0.4380(6) 0.1633(8) 0.5059(8) 0.071(3) Uani 1 1 d . . .
H74A H 0.3958 0.2078 0.4914 0.106 Uiso 1 1 calc R . .
H74B H 0.4297 0.1111 0.5524 0.106 Uiso 1 1 calc R . .
H74C H 0.4503 0.1188 0.4569 0.106 Uiso 1 1 calc R . .
C75 C 0.5605(5) 0.1919(9) 0.5587(7) 0.059(3) Uani 1 1 d . . .
H75A H 0.5923 0.2536 0.5776 0.088 Uiso 1 1 calc R . .
H75B H 0.5797 0.1504 0.5121 0.088 Uiso 1 1 calc R . .
H75C H 0.5546 0.1388 0.6054 0.088 Uiso 1 1 calc R . .
Cl1 Cl 0.04337(10) 0.52630(13) 0.22827(11) 0.0276(4) Uani 1 1 d . . .
O11 O 0.0559(5) 0.4123(5) 0.2535(3) 0.069(2) Uani 1 1 d . . .
O12 O 0.0470(4) 0.5996(5) 0.3000(4) 0.062(2) Uani 1 1 d . . .
O13 O 0.0909(4) 0.5602(6) 0.1687(4) 0.0566(19) Uani 1 1 d . . .
O14 O -0.0239(4) 0.5318(7) 0.1880(4) 0.072(2) Uani 1 1 d . . .
Cl2 Cl 0.34477(11) 0.64542(15) 0.17929(13) 0.0351(5) Uani 1 1 d . . .
O21 O 0.3747(4) 0.6389(8) 0.2634(5) 0.079(3) Uani 1 1 d . . .
O22 O 0.3629(4) 0.7528(5) 0.1453(5) 0.061(2) Uani 1 1 d . . .
O23 O 0.3704(4) 0.5554(6) 0.1313(6) 0.091(3) Uani 1 1 d . . .
O24 O 0.2704(3) 0.6390(5) 0.1806(4) 0.0477(16) Uani 1 1 d . . .

loop_
_atom_site_aniso_label
_atom_site_aniso_U_11
_atom_site_aniso_U_22
_atom_site_aniso_U_33
_atom_site_aniso_U_23
_atom_site_aniso_U_13
_atom_site_aniso_U_12
Hg1 0.0360(2) 0.03406(18) 0.02256(17) -0.00662(12) -0.00139(14) -0.00459(14)
Hg2 0.0321(2) 0.02797(17) 0.02344(17) -0.00519(11) -0.00326(14) 0.00010(12)
N11 0.037(4) 0.021(3) 0.021(3) 0.003(2) 0.007(3) 0.001(3)
C12 0.019(4) 0.019(3) 0.026(4) 0.002(3) -0.006(3) -0.003(3)
C13 0.021(4) 0.031(4) 0.021(4) -0.004(3) 0.000(3) -0.002(3)
C14 0.038(5) 0.026(4) 0.023(4) 0.001(3) 0.000(4) -0.001(3)
C15 0.042(5) 0.020(4) 0.030(4) 0.003(3) -0.003(4) -0.002(3)
C16 0.037(5) 0.022(4) 0.036(4) -0.006(3) -0.005(4) -0.001(3)
N21 0.034(4) 0.014(3) 0.023(3) -0.002(2) -0.003(3) -0.001(3)
N22 0.035(4) 0.020(3) 0.024(3) -0.001(2) -0.006(3) 0.000(3)
C24 0.036(5) 0.024(4) 0.034(4) -0.009(3) 0.002(4) -0.004(3)
C25 0.032(5) 0.024(4) 0.024(4) 0.000(3) 0.000(4) -0.004(3)
C26 0.023(4) 0.022(4) 0.030(4) 0.000(3) 0.004(3) -0.005(3)
C31 0.046(6) 0.016(3) 0.035(4) 0.006(3) -0.010(4) 0.003(3)
C32 0.035(5) 0.009(3) 0.034(4) 0.003(3) -0.002(4) 0.003(3)
C33 0.055(6) 0.017(4) 0.033(4) 0.004(3) 0.008(4) 0.007(4)
C34 0.039(5) 0.026(4) 0.048(5) -0.001(4) 0.010(4) 0.002(4)
C35 0.040(6) 0.028(4) 0.031(4) -0.001(3) -0.010(4) -0.006(4)
C36 0.040(5) 0.018(3) 0.027(4) 0.007(3) -0.005(4) 0.005(3)
C37 0.030(5) 0.014(3) 0.028(4) 0.009(3) -0.007(3) 0.007(3)
C38 0.031(5) 0.020(3) 0.032(4) 0.010(3) -0.005(4) 0.002(3)
N41 0.031(4) 0.018(3) 0.024(3) 0.005(2) -0.006(3) 0.002(3)
N42 0.043(4) 0.019(3) 0.019(3) 0.006(2) 0.000(3) 0.004(3)
C43 0.041(5) 0.033(4) 0.021(4) 0.003(3) -0.001(4) 0.005(4)
C44 0.034(5) 0.024(4) 0.030(4) 0.004(3) -0.009(4) 0.002(3)
C45 0.030(5) 0.020(4) 0.030(4) -0.002(3) 0.005(4) 0.002(3)
N51 0.028(4) 0.020(3) 0.028(3) -0.002(2) 0.007(3) 0.003(3)
C52 0.024(5) 0.026(4) 0.024(4) 0.001(3) 0.000(3) 0.010(3)
C53 0.029(5) 0.031(4) 0.029(4) -0.006(3) -0.005(4) 0.000(3)
C54 0.039(6) 0.024(4) 0.045(5) -0.005(3) 0.002(4) -0.006(4)
C55 0.040(5) 0.014(3) 0.042(5) -0.001(3) 0.006(4) 0.000(3)
C56 0.037(5) 0.021(4) 0.024(4) 0.005(3) 0.001(4) 0.010(3)
O61 0.036(4) 0.044(3) 0.045(4) -0.012(3) 0.003(3) -0.003(3)
C62 0.027(5) 0.042(5) 0.041(5) 0.003(4) -0.007(4) 0.009(4)
N63 0.031(5) 0.040(4) 0.069(5) 0.004(4) 0.010(4) 0.003(3)
C64 0.059(8) 0.071(7) 0.117(11) -0.024(7) 0.044(8) 0.004(6)
C65 0.041(7) 0.063(7) 0.108(10) 0.000(6) 0.014(7) -0.004(5)
O71 0.053(5) 0.054(4) 0.147(8) 0.008(5) -0.004(5) 0.017(4)
C72 0.058(8) 0.043(6) 0.084(8) -0.016(5) 0.010(6) -0.012(5)
N73 0.041(5) 0.034(4) 0.060(5) -0.003(3) -0.001(4) -0.005(3)
C74 0.058(8) 0.049(6) 0.101(9) 0.010(6) -0.018(7) -0.016(5)
C75 0.050(7) 0.062(6) 0.064(7) 0.013(5) -0.001(6) 0.004(5)
Cl1 0.0365(12) 0.0190(8) 0.0272(9) 0.0006(7) 0.0014(9) 0.0010(7)
O11 0.145(8) 0.032(3) 0.027(3) 0.002(3) -0.007(4) 0.038(4)
O12 0.104(6) 0.038(3) 0.047(4) -0.018(3) 0.031(4) -0.025(4)
O13 0.057(5) 0.065(4) 0.051(4) -0.026(3) 0.021(4) -0.022(3)
O14 0.043(5) 0.120(6) 0.053(4) 0.028(4) 0.000(4) 0.008(4)
Cl2 0.0382(13) 0.0283(10) 0.0390(11) -0.0016(8) 0.0048(10) -0.0003(9)
O21 0.041(5) 0.135(8) 0.060(5) 0.039(5) -0.006(4) 0.005(5)
O22 0.056(5) 0.046(4) 0.081(5) 0.020(3) 0.006(4) -0.006(3)
O23 0.084(6) 0.051(4) 0.144(8) -0.045(5) 0.059(6) -0.006(4)
O24 0.038(4) 0.056(4) 0.049(4) -0.017(3) 0.006(3) -0.010(3)

loop_
_atom_type_symbol
_atom_type_description
_atom_type_scat_dispersion_real
_atom_type_scat_dispersion_imag
_atom_type_scat_source
C C 0.0033 0.0016 'International Tables Vol C Tables 4.2.6.8 and 6.1.1.4'
H H 0.0000 0.0000 'International Tables Vol C Tables 4.2.6.8 and 6.1.1.4'
N N 0.0061 0.0033 'International Tables Vol C Tables 4.2.6.8 and 6.1.1.4'
O O 0.0106 0.0060 'International Tables Vol C Tables 4.2.6.8 and 6.1.1.4'
Cl Cl 0.1484 0.1585 'International Tables Vol C Tables 4.2.6.8 and 6.1.1.4'
Hg Hg -2.3894 9.2266 'International Tables Vol C Tables 4.2.6.8 and 6.1.1.4'

loop_
_geom_angle_atom_site_label_1
_geom_angle_atom_site_label_2
_geom_angle_atom_site_label_3
_geom_angle
_geom_angle_site_symmetry_1
_geom_angle_site_symmetry_3
_geom_angle_publ_flag
N21 Hg1 N11 70.09(19) . . ?
N21 Hg1 Hg2 148.19(15) . . ?
N11 Hg1 Hg2 138.43(14) . . ?
N51 Hg2 N41 70.5(2) . . ?
N51 Hg2 Hg1 149.56(15) . . ?
N41 Hg2 Hg1 137.28(14) . . ?
N51 Hg2 O61 79.56(19) . . ?
N41 Hg2 O61 90.7(2) . . ?
Hg1 Hg2 O61 107.16(13) . . ?
C16 N11 C12 118.6(6) . . ?
C16 N11 Hg1 124.4(5) . . ?
C12 N11 Hg1 116.8(4) . . ?
N11 C12 C13 121.0(6) . . ?
N11 C12 C26 115.4(6) . . ?
C13 C12 C26 123.6(6) . . ?
C12 C13 C14 120.2(7) . . ?
C13 C14 C15 119.0(7) . . ?
C16 C15 C14 118.4(7) . . ?
N11 C16 C15 122.8(7) . . ?
C26 N21 N22 105.5(5) . . ?
C26 N21 Hg1 115.8(4) . . ?
N22 N21 Hg1 135.5(4) . . ?
C24 N22 N21 110.6(6) . . ?
C24 N22 C31 128.8(6) . . ?
N21 N22 C31 119.8(6) . . ?
N22 C24 C25 108.7(6) . . ?
C24 C25 C26 103.9(6) . . ?
N21 C26 C25 111.4(6) . . ?
N21 C26 C12 118.7(6) . . ?
C25 C26 C12 129.9(7) . . ?
N22 C31 C32 112.2(6) . . ?
C33 C32 C37 119.9(7) . . ?
C33 C32 C31 120.9(7) . . ?
C37 C32 C31 119.2(7) . . ?
C32 C33 C34 120.2(7) . . ?
C33 C34 C35 120.3(8) . . ?
C36 C35 C34 121.1(8) . . ?
C35 C36 C37 118.7(7) . . ?
C35 C36 C38 123.0(7) . . ?
C37 C36 C38 118.3(7) . . ?
C32 C37 C36 119.7(7) . . ?
N42 C38 C36 113.0(6) . . ?
C45 N41 N42 105.1(6) . . ?
C45 N41 Hg2 115.7(5) . . ?
N42 N41 Hg2 138.6(4) . . ?
C43 N42 N41 111.2(6) . . ?
C43 N42 C38 128.8(6) . . ?
N41 N42 C38 119.9(6) . . ?
N42 C43 C44 108.5(6) . . ?
C43 C44 C45 104.1(7) . . ?
N41 C45 C44 111.1(6) . . ?
N41 C45 C52 117.7(7) . . ?
C44 C45 C52 131.2(7) . . ?
C52 N51 C56 119.0(6) . . ?
C52 N51 Hg2 118.6(4) . . ?
C56 N51 Hg2 121.8(5) . . ?
N51 C52 C53 121.7(7) . . ?
N51 C52 C45 116.7(6) . . ?
C53 C52 C45 121.7(7) . . ?
C54 C53 C52 119.2(7) . . ?
C53 C54 C55 120.2(7) . . ?
C54 C55 C56 117.6(7) . . ?
N51 C56 C55 122.3(7) . . ?
C62 O61 Hg2 133.0(5) . . ?
O61 C62 N63 123.7(8) . . ?
C62 N63 C64 120.1(8) . . ?
C62 N63 C65 121.9(8) . . ?
C64 N63 C65 117.9(8) . . ?
O71 C72 N73 127.1(10) . . ?
C72 N73 C74 119.1(9) . . ?
C72 N73 C75 122.4(9) . . ?
C74 N73 C75 118.5(8) . . ?
O11 Cl1 O14 108.0(5) . . ?
O11 Cl1 O13 110.4(4) . . ?
O14 Cl1 O13 107.5(4) . . ?
O11 Cl1 O12 109.8(4) . . ?
O14 Cl1 O12 109.4(5) . . ?
O13 Cl1 O12 111.7(4) . . ?
O23 Cl2 O22 110.3(5) . . ?
O23 Cl2 O21 109.6(6) . . ?
O22 Cl2 O21 108.1(5) . . ?
O23 Cl2 O24 110.8(4) . . ?
O22 Cl2 O24 108.9(4) . . ?
O21 Cl2 O24 109.1(4) . . ?

loop_
_geom_bond_atom_site_label_1
_geom_bond_atom_site_label_2
_geom_bond_distance
_geom_bond_site_symmetry_2
_geom_bond_publ_flag
Hg1 N21 2.340(5) . ?
Hg1 N11 2.354(6) . ?
Hg1 Hg2 2.5237(6) . ?
Hg2 N51 2.310(6) . ?
Hg2 N41 2.373(6) . ?
Hg2 O61 2.579(6) . ?
N11 C16 1.351(9) . ?
N11 C12 1.365(9) . ?
C12 C13 1.368(10) . ?
C12 C26 1.464(9) . ?
C13 C14 1.377(10) . ?
C14 C15 1.400(10) . ?
C15 C16 1.361(11) . ?
N21 C26 1.336(9) . ?
N21 N22 1.363(7) . ?
N22 C24 1.348(9) . ?
N22 C31 1.463(9) . ?
C24 C25 1.377(10) . ?
C25 C26 1.410(9) . ?
C31 C32 1.516(11) . ?
C32 C33 1.381(11) . ?
C32 C37 1.401(10) . ?
C33 C34 1.381(12) . ?
C34 C35 1.384(11) . ?
C35 C36 1.377(11) . ?
C36 C37 1.417(10) . ?
C36 C38 1.487(10) . ?
C38 N42 1.482(9) . ?
N41 C45 1.344(9) . ?
N41 N42 1.362(8) . ?
N42 C43 1.324(10) . ?
C43 C44 1.386(10) . ?
C44 C45 1.392(11) . ?
C45 C52 1.478(10) . ?
N51 C52 1.338(9) . ?
N51 C56 1.342(9) . ?
C52 C53 1.387(10) . ?
C53 C54 1.370(10) . ?
C54 C55 1.377(11) . ?
C55 C56 1.400(10) . ?
O61 C62 1.237(10) . ?
C62 N63 1.317(11) . ?
N63 C64 1.454(12) . ?
N63 C65 1.454(12) . ?
O71 C72 1.226(13) . ?
C72 N73 1.338(11) . ?
N73 C74 1.444(12) . ?
N73 C75 1.445(12) . ?
Cl1 O11 1.405(5) . ?
Cl1 O14 1.413(7) . ?
Cl1 O13 1.419(6) . ?
Cl1 O12 1.426(6) . ?
Cl2 O23 1.408(6) . ?
Cl2 O22 1.417(6) . ?
Cl2 O21 1.427(7) . ?
Cl2 O24 1.441(7) . ?

loop_
_geom_torsion_atom_site_label_1
_geom_torsion_atom_site_label_2
_geom_torsion_atom_site_label_3
_geom_torsion_atom_site_label_4
_geom_torsion
_geom_torsion_site_symmetry_1
_geom_torsion_site_symmetry_2
_geom_torsion_site_symmetry_3
_geom_torsion_site_symmetry_4
_geom_torsion_publ_flag
N21 Hg1 Hg2 N51 160.6(4) . . . . ?
N11 Hg1 Hg2 N51 13.0(4) . . . . ?
N21 Hg1 Hg2 N41 -48.7(4) . . . . ?
N11 Hg1 Hg2 N41 163.7(3) . . . . ?
N21 Hg1 Hg2 O61 61.9(3) . . . . ?
N11 Hg1 Hg2 O61 -85.7(3) . . . . ?
N21 Hg1 N11 C16 173.7(7) . . . . ?
Hg2 Hg1 N11 C16 -23.8(7) . . . . ?
N21 Hg1 N11 C12 -12.3(5) . . . . ?
Hg2 Hg1 N11 C12 150.2(4) . . . . ?
C16 N11 C12 C13 1.0(11) . . . . ?
Hg1 N11 C12 C13 -173.3(5) . . . . ?
C16 N11 C12 C26 -177.8(7) . . . . ?
Hg1 N11 C12 C26 7.8(8) . . . . ?
N11 C12 C13 C14 -0.9(11) . . . . ?
C26 C12 C13 C14 177.9(7) . . . . ?
C12 C13 C14 C15 0.9(12) . . . . ?
C13 C14 C15 C16 -1.1(12) . . . . ?
C12 N11 C16 C15 -1.2(12) . . . . ?
Hg1 N11 C16 C15 172.7(6) . . . . ?
C14 C15 C16 N11 1.3(13) . . . . ?
N11 Hg1 N21 C26 15.9(5) . . . . ?
Hg2 Hg1 N21 C26 -141.9(4) . . . . ?
N11 Hg1 N21 N22 172.1(7) . . . . ?
Hg2 Hg1 N21 N22 14.4(9) . . . . ?
C26 N21 N22 C24 -0.8(8) . . . . ?
Hg1 N21 N22 C24 -158.7(6) . . . . ?
C26 N21 N22 C31 -171.4(7) . . . . ?
Hg1 N21 N22 C31 30.7(11) . . . . ?
N21 N22 C24 C25 0.3(9) . . . . ?
C31 N22 C24 C25 169.8(8) . . . . ?
N22 C24 C25 C26 0.3(9) . . . . ?
N22 N21 C26 C25 1.0(8) . . . . ?
Hg1 N21 C26 C25 164.0(5) . . . . ?
N22 N21 C26 C12 178.7(6) . . . . ?
Hg1 N21 C26 C12 -18.4(9) . . . . ?
C24 C25 C26 N21 -0.8(9) . . . . ?
C24 C25 C26 C12 -178.2(8) . . . . ?
N11 C12 C26 N21 7.1(10) . . . . ?
C13 C12 C26 N21 -171.7(7) . . . . ?
N11 C12 C26 C25 -175.7(7) . . . . ?
C13 C12 C26 C25 5.5(13) . . . . ?
C24 N22 C31 C32 134.3(8) . . . . ?
N21 N22 C31 C32 -57.1(10) . . . . ?
N22 C31 C32 C33 -51.6(9) . . . . ?
N22 C31 C32 C37 130.0(7) . . . . ?
C37 C32 C33 C34 1.1(10) . . . . ?
C31 C32 C33 C34 -177.4(7) . . . . ?
C32 C33 C34 C35 -0.3(11) . . . . ?
C33 C34 C35 C36 0.0(12) . . . . ?
C34 C35 C36 C37 -0.5(11) . . . . ?
C34 C35 C36 C38 -179.7(7) . . . . ?
C33 C32 C37 C36 -1.5(10) . . . . ?
C31 C32 C37 C36 176.9(6) . . . . ?
C35 C36 C37 C32 1.2(10) . . . . ?
C38 C36 C37 C32 -179.5(6) . . . . ?
C35 C36 C38 N42 38.6(9) . . . . ?
C37 C36 C38 N42 -140.7(6) . . . . ?
N51 Hg2 N41 C45 -7.0(5) . . . . ?
Hg1 Hg2 N41 C45 -171.7(4) . . . . ?
O61 Hg2 N41 C45 71.7(5) . . . . ?
N51 Hg2 N41 N42 -176.6(8) . . . . ?
Hg1 Hg2 N41 N42 18.7(9) . . . . ?
O61 Hg2 N41 N42 -97.9(7) . . . . ?
C45 N41 N42 C43 1.0(8) . . . . ?
Hg2 N41 N42 C43 171.3(6) . . . . ?
C45 N41 N42 C38 178.2(7) . . . . ?
Hg2 N41 N42 C38 -11.5(11) . . . . ?
C36 C38 N42 C43 -135.3(8) . . . . ?
C36 C38 N42 N41 48.1(9) . . . . ?
N41 N42 C43 C44 -0.8(9) . . . . ?
C38 N42 C43 C44 -177.7(7) . . . . ?
N42 C43 C44 C45 0.3(9) . . . . ?
N42 N41 C45 C44 -0.8(9) . . . . ?
Hg2 N41 C45 C44 -173.7(5) . . . . ?
N42 N41 C45 C52 178.7(6) . . . . ?
Hg2 N41 C45 C52 5.8(9) . . . . ?
C43 C44 C45 N41 0.4(9) . . . . ?
C43 C44 C45 C52 -179.0(8) . . . . ?
N41 Hg2 N51 C52 7.9(5) . . . . ?
Hg1 Hg2 N51 C52 167.2(4) . . . . ?
O61 Hg2 N51 C52 -86.6(5) . . . . ?
N41 Hg2 N51 C56 178.9(6) . . . . ?
Hg1 Hg2 N51 C56 -21.7(7) . . . . ?
O61 Hg2 N51 C56 84.5(6) . . . . ?
C56 N51 C52 C53 0.0(11) . . . . ?
Hg2 N51 C52 C53 171.3(5) . . . . ?
C56 N51 C52 C45 -179.2(7) . . . . ?
Hg2 N51 C52 C45 -7.9(9) . . . . ?
N41 C45 C52 N51 1.2(10) . . . . ?
C44 C45 C52 N51 -179.5(8) . . . . ?
N41 C45 C52 C53 -178.0(7) . . . . ?
C44 C45 C52 C53 1.3(13) . . . . ?
N51 C52 C53 C54 0.7(12) . . . . ?
C45 C52 C53 C54 179.8(7) . . . . ?
C52 C53 C54 C55 -1.3(12) . . . . ?
C53 C54 C55 C56 1.2(12) . . . . ?
C52 N51 C56 C55 -0.1(11) . . . . ?
Hg2 N51 C56 C55 -171.1(6) . . . . ?
C54 C55 C56 N51 -0.5(12) . . . . ?
N51 Hg2 O61 C62 -12.5(8) . . . . ?
N41 Hg2 O61 C62 -82.6(8) . . . . ?
Hg1 Hg2 O61 C62 136.8(7) . . . . ?
Hg2 O61 C62 N63 -174.1(6) . . . . ?
O61 C62 N63 C64 -3.3(14) . . . . ?
O61 C62 N63 C65 178.2(9) . . . . ?
O71 C72 N73 C74 0.3(18) . . . . ?
O71 C72 N73 C75 178.8(11) . . . . ?
